data_1528761
loop_
_publ_author_name
'Niemeyer, M.'

_publ_section_title
;
 Synthesis and structural characterization of several ytterbium
 bis(trimethylsilyl)amides including base-free [Yb {N (Si Me3)2}2
 (mue-Cl)]2 - a coordinatively unsaturated complex with additional agostic
 Yb...(H3 C-Si) interactions
;
_journal_name_full 'Zeitschrift fuer Anorganische und Allgemeine Chemie'
_journal_page_first 647
_journal_page_last 657
_journal_volume 628
_journal_year 2002
_chemical_formula_sum 'C18 H54 N3 Si6 Yb'
_chemical_name_systematic 'Yb (N (Si (C H3)3)2)3'
_space_group_IT_number 163
_symmetry_space_group_name_Hall '-P 3 2c'
_symmetry_space_group_name_H-M 'P -3 1 c'
_cell_angle_alpha 90
_cell_angle_beta 90
_cell_angle_gamma 120
_cell_formula_units_Z 2
_cell_length_a 16.364
_cell_length_b 16.364
_cell_length_c 8.536
_cell_volume 1979.539
_citation_journal_id_ASTM ZAACAB
_cod_data_source_file Niemeyer_ZAACAB_2002_1048.cif
_cod_data_source_block C18H54N3Si6Yb1
_cod_original_formula_sum 'C18 H54 N3 Si6 Yb1'
_cod_database_code 1528761

loop_
_symmetry_equiv_pos_as_xyz
x,y,z
-y,x-y,z
-x+y,-x,z
-y,-x,-z+1/2
x,x-y,-z+1/2
-x+y,y,-z+1/2
-x,-y,-z
y,-x+y,-z
x-y,x,-z
y,x,z-1/2
-x,-x+y,z-1/2
x-y,-y,z-1/2

loop_
_atom_site_label
_atom_site_type_symbol
_atom_site_fract_x
_atom_site_fract_y
_atom_site_fract_z
_atom_site_occupancy
_atom_site_U_iso_or_equiv
H2 H+1 0.243 0.5831 -0.0732 1 0.0
H6 H+1 0.0383 0.3506 0.2614 1 0.0
C3 C-4 0.179 0.3653 0.0034 1 0.0
H1 H+1 0.1373 0.5162 -0.1201 1 0.0
Si1 Si+4 0.17046 0.45946 0.11388 1 0.0
H4 H+1 0.0039 0.3841 0.1163 1 0.0
H9 H+1 0.2345 0.3936 -0.0609 1 0.0
N1 N-3 0.25856 0.5172 0.25 1 0.0
H3 H+1 0.1627 0.5909 0.0134 1 0.0
Yb1 Yb+3 0.3333 0.6667 0.18881 0.5 0.0
H8 H+1 0.1826 0.3224 0.0761 1 0.0
C1 C-4 0.1794 0.5483 -0.0347 1 0.0
H5 H+1 0.0443 0.4492 0.264 1 0.0
C2 C-4 0.0496 0.4041 0.1993 1 0.0
H7 H+1 0.1242 0.3315 -0.0616 1 0.0
